data_4517260
loop_
_publ_author_name
'Adam Duong'
'Sanil Rajak'
'Alexandre A. Tremblay'
'Thierry Maris'
'James D. Wuest'

_publ_contact_author_email thierry.maris@umontreal.ca
_publ_contact_author_id_orcid 0000-0001-9731-4046
_publ_contact_author_name 'Thierry Maris'
_publ_contact_author_phone '514 340 4711 2579'
_publ_section_title
;
 Molecular Organization in Crystals of Bis(diaminotriazinyl)- Substituted
 Derivatives of Benzene, Pyridine, and Pyrazine
;
_journal_name_full 'Crystal growth and Design'
_journal_page_first 1299
_journal_paper_doi 10.1021/acs.cgd.8b01694
_journal_volume 19
_journal_year 2019
_chemical_formula_moiety 'C11 H11 N11, 2(C H4 O)'
_chemical_formula_sum 'C13 H19 N11 O2'
_chemical_formula_weight 361.39
_chemical_name_common
;
6,6'-(pyridine-2,6-diyl)bis(1,3,5-triazine-2,4-diamine) methanol solvate
;
_chemical_name_systematic
;
6,6'-(pyridine-2,6-diyl)bis(1,3,5-triazine-2,4-diamine) methanol solvate
;
_space_group_crystal_system monoclinic
_space_group_IT_number 14
_space_group_name_Hall '-P 2yn'
_space_group_name_H-M_alt 'P 1 21/n 1'
_atom_sites_solution_hydrogens mixed
_atom_sites_solution_primary dual
_audit_creation_date 2017-10-03
_audit_creation_method
;
Olex2 1.2
(compiled 2017.08.10 svn.r3458 for OlexSys, GUI svn.r5381)
;
_cell_angle_alpha 90
_cell_angle_beta 91.727(2)
_cell_angle_gamma 90
_cell_formula_units_Z 4
_cell_length_a 8.8984(4)
_cell_length_b 17.1060(7)
_cell_length_c 10.7576(4)
_cell_measurement_reflns_used 9879
_cell_measurement_temperature 150
_cell_measurement_theta_max 60.666
_cell_measurement_theta_min 2.248
_cell_volume 1636.74(12)
_computing_cell_refinement
;
SAINT (2013) V8.38A; Integration Software for Single Crystal Data. 
Bruker AXS Inc., Madison, WI 53719-1173.
;
_computing_data_collection
;
APEX 2 (2013) Bruker AXS Inc., Madison, WI 53719-1173.
;
_computing_data_reduction
;
SAINT (2013) V8.38A; Integration Software for Single Crystal Data. 
Bruker AXS Inc., Madison, WI 53719-1173.
;
_computing_molecular_graphics 'Olex2 (Dolomanov et al., 2009)'
_computing_publication_material 'Olex2 (Dolomanov et al., 2009)'
_computing_structure_refinement 'XL (Sheldrick, 2008)'
_computing_structure_solution 'XT (Sheldrick, 2015)'
_diffrn_ambient_temperature 150
_diffrn_detector 'CMOS Area detector'
_diffrn_detector_area_resol_mean 10.24
_diffrn_detector_type 'Bruker Photon 100 CMOS Detector'
_diffrn_measured_fraction_theta_full 0.999
_diffrn_measured_fraction_theta_max 0.998
_diffrn_measurement_device 'k-geometry diffractometer'
_diffrn_measurement_device_type 'Bruker Venture Metaljet'
_diffrn_measurement_method '\w and \f scans'
_diffrn_radiation_collimation 'Focusing mirrors'
_diffrn_radiation_monochromator 'Helios MX Mirror Optics'
_diffrn_radiation_probe x-ray
_diffrn_radiation_type GaK\a
_diffrn_radiation_wavelength 1.34139
_diffrn_reflns_av_R_equivalents 0.0464
_diffrn_reflns_av_unetI/netI 0.0299
_diffrn_reflns_Laue_measured_fraction_full 0.999
_diffrn_reflns_Laue_measured_fraction_max 0.998
_diffrn_reflns_limit_h_max 11
_diffrn_reflns_limit_h_min -11
_diffrn_reflns_limit_k_max 22
_diffrn_reflns_limit_k_min -22
_diffrn_reflns_limit_l_max 13
_diffrn_reflns_limit_l_min -13
_diffrn_reflns_number 24320
_diffrn_reflns_point_group_measured_fraction_full 0.999
_diffrn_reflns_point_group_measured_fraction_max 0.998
_diffrn_reflns_theta_full 53.594
_diffrn_reflns_theta_max 60.681
_diffrn_reflns_theta_min 4.225
_diffrn_source 'Metal Jet'
_diffrn_source_target Ga
_diffrn_source_type 'Gallium Liquid Metal Jet Source'
_exptl_absorpt_coefficient_mu 0.578
_exptl_absorpt_correction_T_max 0.4613
_exptl_absorpt_correction_T_min 0.3205
_exptl_absorpt_correction_type multi-scan
_exptl_absorpt_process_details
;
SADABS-2016/2 (Bruker,2016/2) was used for absorption correction. 
wR2(int) was 0.1553 before and 0.0741 after correction. 
The Ratio of minimum to maximum transmission is 0.6948. 
The \l/2 correction factor is Not present.
;
_exptl_crystal_colour 'clear light colourless'
_exptl_crystal_colour_lustre clear
_exptl_crystal_colour_modifier light
_exptl_crystal_colour_primary colourless
_exptl_crystal_density_diffrn 1.467
_exptl_crystal_description Block
_exptl_crystal_F_000 760
_exptl_crystal_recrystallization_method 'crystallized from MeOH/DMSO'
_exptl_crystal_size_max 0.48
_exptl_crystal_size_mid 0.21
_exptl_crystal_size_min 0.19
_refine_diff_density_max 0.424
_refine_diff_density_min -0.340
_refine_diff_density_rms 0.093
_refine_ls_extinction_coef 0.0288(16)
_refine_ls_extinction_expression Fc^*^=kFc[1+0.001xFc^2^\l^3^/sin(2\q)]^-1/4^
_refine_ls_extinction_method 'SHELXL-2017/1 (Sheldrick 2017)'
_refine_ls_goodness_of_fit_ref 1.045
_refine_ls_hydrogen_treatment mixed
_refine_ls_matrix_type full
_refine_ls_number_parameters 290
_refine_ls_number_reflns 3754
_refine_ls_number_restraints 0
_refine_ls_restrained_S_all 1.045
_refine_ls_R_factor_all 0.0484
_refine_ls_R_factor_gt 0.0462
_refine_ls_shift/su_max 0.001
_refine_ls_shift/su_mean 0.000
_refine_ls_structure_factor_coef Fsqd
_refine_ls_weighting_details 'w=1/[\s^2^(Fo^2^)+(0.0770P)^2^+0.5203P] where P=(Fo^2^+2Fc^2^)/3'
_refine_ls_weighting_scheme calc
_refine_ls_wR_factor_gt 0.1220
_refine_ls_wR_factor_ref 0.1247
_reflns_Friedel_coverage 0.000
_reflns_Friedel_fraction_full .
_reflns_Friedel_fraction_max .
_reflns_number_gt 3501
_reflns_number_total 3754
_reflns_threshold_expression 'I > 2\s(I)'
_cod_data_source_file 6_ada137.cif
_cod_data_source_block ada137
_cod_database_code 4517260

loop_
_space_group_symop_id
_space_group_symop_operation_xyz
1 'x, y, z'
2 '-x+1/2, y+1/2, -z+1/2'
3 '-x, -y, -z'
4 'x-1/2, -y-1/2, z-1/2'

loop_
_atom_site_label
_atom_site_type_symbol
_atom_site_fract_x
_atom_site_fract_y
_atom_site_fract_z
_atom_site_U_iso_or_equiv
_atom_site_adp_type
_atom_site_occupancy
_atom_site_site_symmetry_order
_atom_site_calc_flag
_atom_site_refinement_flags_posn
_atom_site_refinement_flags_adp
_atom_site_refinement_flags_occupancy
_atom_site_disorder_assembly
_atom_site_disorder_group
C1 C 0.62931(12) 0.58762(6) 0.64053(11) 0.0196(2) Uani 1 1 d . . . . .
N1 N 0.72358(10) 0.64401(5) 0.60419(9) 0.0193(2) Uani 1 1 d . . . . .
H4 H 0.5446(18) 0.7930(9) 0.7204(15) 0.026(4) Uiso 1 1 d . . . . .
C2 C 0.49953(13) 0.60332(7) 0.70629(12) 0.0232(3) Uani 1 1 d . . . . .
H2 H 0.4406(17) 0.5585(9) 0.7336(15) 0.024(4) Uiso 1 1 d . . . . .
N2 N 0.56670(10) 0.45052(5) 0.63655(9) 0.0211(2) Uani 1 1 d . . . . .
C3 C 0.46599(13) 0.68033(7) 0.73457(12) 0.0258(3) Uani 1 1 d . . . . .
H3 H 0.3739(17) 0.6952(8) 0.7790(14) 0.021(3) Uiso 1 1 d . . . . .
N3 N 0.73298(11) 0.35684(5) 0.54837(10) 0.0221(2) Uani 1 1 d . . . . .
N4 N 0.79757(10) 0.49264(6) 0.55285(10) 0.0220(2) Uani 1 1 d . . . . .
C4 C 0.56277(13) 0.73911(7) 0.69815(12) 0.0233(3) Uani 1 1 d . . . . .
C5 C 0.68979(12) 0.71842(6) 0.63304(11) 0.0199(2) Uani 1 1 d . . . . .
N5 N 0.51448(12) 0.31861(6) 0.63673(11) 0.0260(2) Uani 1 1 d . . . . .
H5A H 0.418(2) 0.3275(11) 0.6592(18) 0.041(5) Uiso 1 1 d . . . . .
H5B H 0.5365(19) 0.2718(11) 0.6090(16) 0.032(4) Uiso 1 1 d . . . . .
C6 C 0.66725(12) 0.50471(6) 0.60759(10) 0.0192(2) Uani 1 1 d . . . . .
N6 N 0.94830(12) 0.40116(6) 0.46087(11) 0.0262(3) Uani 1 1 d . . . . .
H6A H 1.020(2) 0.4358(11) 0.4505(16) 0.033(4) Uiso 1 1 d . . . . .
H6B H 0.973(2) 0.3524(11) 0.4469(16) 0.035(4) Uiso 1 1 d . . . . .
C7 C 0.60735(12) 0.37679(7) 0.60598(11) 0.0204(2) Uani 1 1 d . . . . .
N7 N 0.93668(11) 0.75936(5) 0.57049(9) 0.0205(2) Uani 1 1 d . . . . .
N8 N 0.98914(11) 0.89524(5) 0.53677(10) 0.0221(2) Uani 1 1 d . . . . .
C8 C 0.82443(12) 0.41687(6) 0.52218(11) 0.0210(2) Uani 1 1 d . . . . .
C9 C 0.79700(12) 0.78078(6) 0.59364(11) 0.0196(2) Uani 1 1 d . . . . .
N9 N 0.74106(11) 0.85370(6) 0.58667(10) 0.0225(2) Uani 1 1 d . . . . .
C10 C 1.03007(13) 0.81964(6) 0.54224(11) 0.0206(2) Uani 1 1 d . . . . .
N10 N 1.17224(11) 0.80162(6) 0.51954(11) 0.0265(3) Uani 1 1 d . . . . .
H10A H 1.239(2) 0.8369(10) 0.4978(16) 0.031(4) Uiso 1 1 d . . . . .
H10B H 1.200(2) 0.7548(11) 0.5095(16) 0.034(4) Uiso 1 1 d . . . . .
C11 C 0.84348(13) 0.90908(6) 0.55778(11) 0.0216(2) Uani 1 1 d . . . . .
N11 N 0.79579(12) 0.98308(6) 0.54721(12) 0.0287(3) Uani 1 1 d . . . . .
H11A H 0.855(2) 1.0164(10) 0.5168(16) 0.033(4) Uiso 1 1 d . . . . .
H11B H 0.703(2) 0.9944(11) 0.5604(18) 0.046(5) Uiso 1 1 d . . . . .
O2 O 0.46063(11) 0.87802(9) 0.45816(11) 0.0502(3) Uani 1 1 d . . . . .
H2A H 0.536(3) 0.8683(14) 0.507(2) 0.063(6) Uiso 1 1 d . . . . .
C13 C 0.51484(17) 0.89139(9) 0.33811(14) 0.0363(3) Uani 1 1 d . . . . .
H13A H 0.430432 0.903850 0.280906 0.054 Uiso 1 1 calc GR . . . .
H13B H 0.566013 0.844361 0.309107 0.054 Uiso 1 1 calc GR . . . .
H13C H 0.585731 0.935241 0.340922 0.054 Uiso 1 1 calc GR . . . .
O1 O 0.20027(10) 0.35105(6) 0.66696(10) 0.0311(2) Uani 1 1 d . . . . .
H1 H 0.191(3) 0.3599(13) 0.585(2) 0.062(6) Uiso 1 1 d . . . . .
C12 C 0.16834(17) 0.42110(8) 0.73202(14) 0.0338(3) Uani 1 1 d . . . . .
H12A H 0.231481 0.463478 0.701452 0.051 Uiso 1 1 calc GR . . . .
H12B H 0.189350 0.413398 0.821131 0.051 Uiso 1 1 calc GR . . . .
H12C H 0.062163 0.434755 0.718367 0.051 Uiso 1 1 calc GR . . . .

loop_
_atom_site_aniso_label
_atom_site_aniso_U_11
_atom_site_aniso_U_22
_atom_site_aniso_U_33
_atom_site_aniso_U_23
_atom_site_aniso_U_13
_atom_site_aniso_U_12
C1 0.0163(5) 0.0178(5) 0.0247(5) 0.0004(4) 0.0025(4) -0.0011(4)
N1 0.0158(4) 0.0163(4) 0.0260(5) 0.0007(3) 0.0029(3) -0.0004(3)
C2 0.0185(5) 0.0204(5) 0.0312(6) 0.0009(4) 0.0071(4) -0.0024(4)
N2 0.0171(4) 0.0175(5) 0.0289(5) 0.0001(4) 0.0049(4) -0.0014(3)
C3 0.0210(5) 0.0240(6) 0.0331(6) -0.0002(5) 0.0099(5) 0.0017(4)
N3 0.0173(5) 0.0165(4) 0.0326(5) -0.0006(4) 0.0035(4) -0.0005(3)
N4 0.0161(5) 0.0169(5) 0.0334(5) -0.0005(4) 0.0064(4) -0.0005(3)
C4 0.0213(5) 0.0171(5) 0.0318(6) -0.0008(4) 0.0054(5) 0.0019(4)
C5 0.0167(5) 0.0176(5) 0.0256(5) 0.0006(4) 0.0020(4) 0.0001(4)
N5 0.0199(5) 0.0182(5) 0.0404(6) 0.0017(4) 0.0069(4) -0.0030(4)
C6 0.0156(5) 0.0182(5) 0.0238(5) 0.0021(4) 0.0020(4) -0.0005(4)
N6 0.0203(5) 0.0159(5) 0.0429(6) -0.0022(4) 0.0107(4) -0.0007(4)
C7 0.0169(5) 0.0187(5) 0.0254(5) 0.0021(4) 0.0003(4) -0.0013(4)
N7 0.0169(4) 0.0156(4) 0.0291(5) -0.0008(3) 0.0035(4) -0.0006(3)
N8 0.0174(5) 0.0157(5) 0.0335(5) 0.0003(4) 0.0037(4) -0.0008(3)
C8 0.0171(5) 0.0176(5) 0.0286(6) 0.0008(4) 0.0020(4) -0.0004(4)
C9 0.0177(5) 0.0165(5) 0.0246(5) -0.0011(4) 0.0019(4) -0.0002(4)
N9 0.0167(4) 0.0165(5) 0.0344(5) 0.0014(4) 0.0033(4) -0.0002(3)
C10 0.0185(5) 0.0169(5) 0.0265(5) -0.0010(4) 0.0021(4) -0.0006(4)
N10 0.0173(5) 0.0165(5) 0.0460(6) -0.0001(4) 0.0071(4) -0.0012(4)
C11 0.0184(5) 0.0168(5) 0.0298(6) -0.0004(4) 0.0019(4) -0.0003(4)
N11 0.0178(5) 0.0158(5) 0.0527(7) 0.0043(4) 0.0059(5) 0.0005(4)
O2 0.0177(5) 0.0954(10) 0.0375(6) 0.0151(6) 0.0006(4) -0.0079(5)
C13 0.0348(7) 0.0378(7) 0.0363(7) 0.0052(6) 0.0018(6) -0.0068(6)
O1 0.0275(5) 0.0305(5) 0.0355(5) -0.0006(4) 0.0056(4) 0.0020(4)
C12 0.0372(7) 0.0296(6) 0.0349(7) 0.0000(5) 0.0072(6) -0.0002(5)

loop_
_atom_type_symbol
_atom_type_description
_atom_type_scat_dispersion_real
_atom_type_scat_dispersion_imag
_atom_type_scat_source
C C 0.0140 0.0070 'International Tables Vol C Tables 4.2.6.8 and 6.1.1.4'
H H 0.0000 0.0000 'International Tables Vol C Tables 4.2.6.8 and 6.1.1.4'
N N 0.0250 0.0140 'International Tables Vol C Tables 4.2.6.8 and 6.1.1.4'
O O 0.0390 0.0250 'International Tables Vol C Tables 4.2.6.8 and 6.1.1.4'

loop_
_geom_angle_atom_site_label_1
_geom_angle_atom_site_label_2
_geom_angle_atom_site_label_3
_geom_angle
_geom_angle_site_symmetry_1
_geom_angle_site_symmetry_3
N1 C1 C2 122.77(10) . .
N1 C1 C6 117.53(9) . .
C2 C1 C6 119.70(10) . .
C1 N1 C5 117.76(9) . .
C1 C2 H2 117.3(9) . .
C3 C2 C1 118.69(10) . .
C3 C2 H2 123.9(9) . .
C6 N2 C7 113.88(9) . .
C2 C3 H3 122.3(8) . .
C2 C3 C4 119.13(10) . .
C4 C3 H3 118.5(8) . .
C7 N3 C8 114.92(10) . .
C6 N4 C8 114.61(10) . .
C3 C4 H4 120.7(9) . .
C3 C4 C5 118.53(10) . .
C5 C4 H4 120.7(9) . .
N1 C5 C4 123.11(10) . .
N1 C5 C9 117.30(10) . .
C4 C5 C9 119.58(10) . .
H5A N5 H5B 117.6(16) . .
C7 N5 H5A 122.2(11) . .
C7 N5 H5B 116.6(11) . .
N2 C6 C1 116.39(9) . .
N2 C6 N4 126.54(10) . .
N4 C6 C1 117.08(10) . .
H6A N6 H6B 115.5(16) . .
C8 N6 H6A 123.0(11) . .
C8 N6 H6B 119.5(12) . .
N3 C7 N2 125.60(10) . .
N3 C7 N5 117.03(10) . .
N5 C7 N2 117.37(10) . .
C9 N7 C10 114.41(9) . .
C11 N8 C10 115.06(10) . .
N3 C8 N4 124.37(10) . .
N6 C8 N3 117.75(10) . .
N6 C8 N4 117.87(10) . .
N7 C9 C5 117.63(10) . .
N7 C9 N9 126.40(10) . .
N9 C9 C5 115.97(10) . .
C9 N9 C11 114.23(9) . .
N8 C10 N7 124.81(10) . .
N10 C10 N7 117.01(10) . .
N10 C10 N8 118.18(10) . .
C10 N10 H10A 122.7(11) . .
C10 N10 H10B 121.5(12) . .
H10A N10 H10B 114.5(17) . .
N8 C11 N9 125.00(10) . .
N11 C11 N8 117.21(10) . .
N11 C11 N9 117.78(10) . .
C11 N11 H11A 117.8(12) . .
C11 N11 H11B 120.0(13) . .
H11A N11 H11B 121.5(17) . .
C13 O2 H2A 108.1(16) . .
O2 C13 H13A 109.5 . .
O2 C13 H13B 109.5 . .
O2 C13 H13C 109.5 . .
H13A C13 H13B 109.5 . .
H13A C13 H13C 109.5 . .
H13B C13 H13C 109.5 . .
C12 O1 H1 109.1(15) . .
O1 C12 H12A 109.5 . .
O1 C12 H12B 109.5 . .
O1 C12 H12C 109.5 . .
H12A C12 H12B 109.5 . .
H12A C12 H12C 109.5 . .
H12B C12 H12C 109.5 . .

loop_
_geom_bond_atom_site_label_1
_geom_bond_atom_site_label_2
_geom_bond_distance
_geom_bond_site_symmetry_2
C1 N1 1.3443(14) .
C1 C2 1.3984(15) .
C1 C6 1.5026(15) .
N1 C5 1.3462(14) .
C2 H2 0.980(16) .
C2 C3 1.3865(17) .
N2 C6 1.3318(14) .
N2 C7 1.3554(14) .
C3 H3 0.994(15) .
C3 C4 1.3879(16) .
N3 C7 1.3386(15) .
N3 C8 1.3452(14) .
N4 C6 1.3324(14) .
N4 C8 1.3605(14) .
C4 H4 0.968(16) .
C4 C5 1.3932(16) .
C5 C9 1.5008(15) .
N5 H5A 0.91(2) .
N5 H5B 0.879(19) .
N5 C7 1.3413(15) .
N6 H6A 0.883(18) .
N6 H6B 0.876(19) .
N6 C8 1.3289(15) .
N7 C9 1.3267(14) .
N7 C10 1.3644(14) .
N8 C10 1.3443(15) .
N8 C11 1.3434(14) .
C9 N9 1.3442(14) .
N9 C11 1.3570(14) .
C10 N10 1.3319(15) .
N10 H10A 0.883(18) .
N10 H10B 0.845(19) .
C11 N11 1.3389(15) .
N11 H11A 0.849(19) .
N11 H11B 0.87(2) .
O2 H2A 0.85(3) .
O2 C13 1.4108(18) .
C13 H13A 0.9800 .
C13 H13B 0.9800 .
C13 H13C 0.9800 .
O1 H1 0.89(3) .
O1 C12 1.4207(16) .
C12 H12A 0.9800 .
C12 H12B 0.9800 .
C12 H12C 0.9800 .

loop_
_geom_hbond_atom_site_label_D
_geom_hbond_atom_site_label_H
_geom_hbond_atom_site_label_A
_geom_hbond_distance_DH
_geom_hbond_distance_HA
_geom_hbond_distance_DA
_geom_hbond_angle_DHA
_geom_hbond_site_symmetry_A
_geom_hbond_publ_flag
N5 H5A O1 0.91(2) 1.98(2) 2.8786(14) 166.9(18) . yes
N6 H6A N4 0.883(18) 2.032(19) 2.9079(15) 171.7(16) 3_766 yes
N6 H6B N7 0.876(19) 2.085(19) 2.9531(14) 170.8(17) 3_766 yes
N10 H10A O2 0.883(18) 2.149(18) 2.9718(15) 154.7(15) 1_655 yes
N10 H10B N3 0.845(19) 2.101(19) 2.9376(14) 170.1(17) 3_766 yes
N11 H11A N8 0.849(19) 2.141(19) 2.9858(14) 172.9(16) 3_776 yes
N11 H11B O2 0.87(2) 2.63(2) 3.2935(17) 134.7(16) 3_676 yes
O2 H2A N9 0.85(3) 2.01(3) 2.8466(15) 166(2) . yes
O1 H1 N1 0.89(3) 2.20(3) 3.0156(14) 152(2) 3_666 yes
O1 H1 N6 0.89(3) 2.60(2) 3.2214(15) 127.2(19) 1_455 yes

loop_
_geom_torsion_atom_site_label_1
_geom_torsion_atom_site_label_2
_geom_torsion_atom_site_label_3
_geom_torsion_atom_site_label_4
_geom_torsion
_geom_torsion_site_symmetry_1
_geom_torsion_site_symmetry_2
_geom_torsion_site_symmetry_3
_geom_torsion_site_symmetry_4
C1 N1 C5 C4 -0.01(17) . . . .
C1 N1 C5 C9 179.13(10) . . . .
C1 C2 C3 C4 -0.74(19) . . . .
N1 C1 C2 C3 0.43(18) . . . .
N1 C1 C6 N2 -175.26(10) . . . .
N1 C1 C6 N4 4.89(16) . . . .
N1 C5 C9 N7 -21.15(16) . . . .
N1 C5 C9 N9 159.54(10) . . . .
C2 C1 N1 C5 -0.05(17) . . . .
C2 C1 C6 N2 4.54(16) . . . .
C2 C1 C6 N4 -175.31(11) . . . .
C2 C3 C4 C5 0.68(19) . . . .
C3 C4 C5 N1 -0.31(19) . . . .
C3 C4 C5 C9 -179.43(11) . . . .
C4 C5 C9 N7 158.02(11) . . . .
C4 C5 C9 N9 -21.29(16) . . . .
C5 C9 N9 C11 176.38(10) . . . .
C6 C1 N1 C5 179.75(10) . . . .
C6 C1 C2 C3 -179.36(11) . . . .
C6 N2 C7 N3 -2.09(17) . . . .
C6 N2 C7 N5 177.43(10) . . . .
C6 N4 C8 N3 -2.89(17) . . . .
C6 N4 C8 N6 176.22(11) . . . .
C7 N2 C6 C1 -179.34(10) . . . .
C7 N2 C6 N4 0.50(17) . . . .
C7 N3 C8 N4 1.55(17) . . . .
C7 N3 C8 N6 -177.56(11) . . . .
N7 C9 N9 C11 -2.86(18) . . . .
C8 N3 C7 N2 1.12(17) . . . .
C8 N3 C7 N5 -178.39(10) . . . .
C8 N4 C6 C1 -178.37(10) . . . .
C8 N4 C6 N2 1.79(18) . . . .
C9 N7 C10 N8 -0.21(17) . . . .
C9 N7 C10 N10 179.25(11) . . . .
C9 N9 C11 N8 0.19(18) . . . .
C9 N9 C11 N11 178.99(11) . . . .
C10 N7 C9 C5 -176.36(10) . . . .
C10 N7 C9 N9 2.87(17) . . . .
C10 N8 C11 N9 2.04(18) . . . .
C10 N8 C11 N11 -176.77(11) . . . .
C11 N8 C10 N7 -2.03(18) . . . .
C11 N8 C10 N10 178.51(11) . . . .

_cod_database_fobs_code 4517260
